data_4035981
loop_
_publ_author_name
'Cao, Jun'
'Yang, Fan'
'Sun, Jing'
'Huang, Ying'
'Yan, Chao-Guo'

_publ_section_title
;
 Construction of Unique Eight- or Nine-Membered Polyheterocyclic Systems
 via Multicomponent Reaction of l-Proline, Alkyl Propiolate, and Isatin.
;
_journal_issue 2
_journal_name_full 'The Journal of organic chemistry'
_journal_page_first 622
_journal_page_last 635
_journal_paper_doi 10.1021/acs.joc.8b02457
_journal_volume 84
_journal_year 2019
_chemical_formula_moiety 'C28 H28 N2 O5'
_chemical_formula_sum 'C28 H28 N2 O5'
_chemical_formula_weight 472.52
_space_group_crystal_system triclinic
_space_group_IT_number 2
_space_group_name_Hall '-P 1'
_space_group_name_H-M_alt 'P -1'
_atom_sites_solution_hydrogens geom
_audit_creation_method SHELXL-2014/7
_cell_angle_alpha 82.755(9)
_cell_angle_beta 83.644(9)
_cell_angle_gamma 86.742(8)
_cell_formula_units_Z 2
_cell_length_a 9.571(2)
_cell_length_b 10.703(3)
_cell_length_c 12.016(3)
_cell_measurement_reflns_used 3392
_cell_measurement_temperature 296(2)
_cell_measurement_theta_max 24.85
_cell_measurement_theta_min 2.42
_cell_volume 1212.4(5)
_computing_cell_refinement 'Bruker SAINT'
_computing_data_collection 'Bruker APEX2'
_computing_data_reduction 'Bruker SAINT'
_computing_molecular_graphics 'Bruker SHELXTL'
_computing_publication_material 'Bruker SHELXTL'
_computing_structure_refinement 'SHELXL-2014/7 (Sheldrick, 2014)'
_computing_structure_solution 'SHELXS-97 (Sheldrick 2008)'
_diffrn_ambient_temperature 296(2)
_diffrn_measured_fraction_theta_full 0.992
_diffrn_measured_fraction_theta_max 0.981
_diffrn_measurement_device_type 'CCD area detector'
_diffrn_measurement_method 'phi and omega scans'
_diffrn_radiation_source 'fine-focus sealed tube'
_diffrn_radiation_type MoK\a
_diffrn_radiation_wavelength 0.71073
_diffrn_reflns_av_R_equivalents 0.1305
_diffrn_reflns_av_unetI/netI 0.2285
_diffrn_reflns_Laue_measured_fraction_full 0.992
_diffrn_reflns_Laue_measured_fraction_max 0.981
_diffrn_reflns_limit_h_max 12
_diffrn_reflns_limit_h_min -12
_diffrn_reflns_limit_k_max 13
_diffrn_reflns_limit_k_min -13
_diffrn_reflns_limit_l_max 15
_diffrn_reflns_limit_l_min -15
_diffrn_reflns_number 18342
_diffrn_reflns_point_group_measured_fraction_full 0.992
_diffrn_reflns_point_group_measured_fraction_max 0.981
_diffrn_reflns_theta_full 25.242
_diffrn_reflns_theta_max 27.637
_diffrn_reflns_theta_min 2.417
_exptl_absorpt_coefficient_mu 0.089
_exptl_absorpt_correction_T_max 0.984
_exptl_absorpt_correction_T_min 0.977
_exptl_absorpt_correction_type multi-scan
_exptl_absorpt_process_details sadabs
_exptl_crystal_colour yellow
_exptl_crystal_density_diffrn 1.294
_exptl_crystal_description block
_exptl_crystal_F_000 500
_exptl_crystal_size_max 0.260
_exptl_crystal_size_mid 0.220
_exptl_crystal_size_min 0.180
_refine_diff_density_max 0.380
_refine_diff_density_min -0.230
_refine_diff_density_rms 0.044
_refine_ls_extinction_method none
_refine_ls_goodness_of_fit_ref 1.015
_refine_ls_hydrogen_treatment constr
_refine_ls_matrix_type full
_refine_ls_number_parameters 319
_refine_ls_number_reflns 5536
_refine_ls_number_restraints 23
_refine_ls_restrained_S_all 1.057
_refine_ls_R_factor_all 0.2505
_refine_ls_R_factor_gt 0.0840
_refine_ls_shift/su_max 0.000
_refine_ls_shift/su_mean 0.000
_refine_ls_structure_factor_coef Fsqd
_refine_ls_weighting_details 'w=1/[\s^2^(Fo^2^)+(0.0618P)^2^+0.1183P] where P=(Fo^2^+2Fc^2^)/3'
_refine_ls_weighting_scheme calc
_refine_ls_wR_factor_gt 0.1325
_refine_ls_wR_factor_ref 0.1626
_reflns_Friedel_coverage 0.000
_reflns_number_gt 2481
_reflns_number_total 5536
_reflns_threshold_expression 'I > 2\s(I)'
_cod_data_source_file jo8b02457_si_002.cif
_cod_data_source_block 1c
_cod_original_cell_volume 1212.5(5)
_cod_database_code 4035981
_shelx_shelxl_version_number 2014/7
_shelx_space_group_comment
; 
The symmetry employed for this shelxl refinement is uniquely defined 
by the following loop, which should always be used as a source of 
symmetry information in preference to the above space-group names. 
They are only intended as comments. 
;
_shelx_estimated_absorpt_t_min 0.977
_shelx_estimated_absorpt_t_max 0.984

loop_
_space_group_symop_operation_xyz
'x, y, z'
'-x, -y, -z'

loop_
_atom_site_label
_atom_site_type_symbol
_atom_site_fract_x
_atom_site_fract_y
_atom_site_fract_z
_atom_site_U_iso_or_equiv
_atom_site_adp_type
_atom_site_occupancy
_atom_site_site_symmetry_order
_atom_site_calc_flag
_atom_site_refinement_flags_posn
_atom_site_refinement_flags_adp
C1 C 0.2922(3) 0.9894(3) 0.1154(3) 0.0735(10) Uani 1 1 d . .
H1 H 0.2632 1.0639 0.1451 0.088 Uiso 1 1 calc R U
C2 C 0.2094(4) 0.9403(5) 0.0447(3) 0.1002(14) Uani 1 1 d . .
H2 H 0.1247 0.9814 0.0277 0.120 Uiso 1 1 calc R U
C3 C 0.2525(6) 0.8317(5) 0.0003(3) 0.1069(15) Uani 1 1 d . .
H3 H 0.1968 0.7983 -0.0464 0.128 Uiso 1 1 calc R U
C4 C 0.3761(5) 0.7726(4) 0.0241(3) 0.0999(13) Uani 1 1 d . .
H4 H 0.4062 0.6992 -0.0071 0.120 Uiso 1 1 calc R U
C5 C 0.4569(4) 0.8206(3) 0.0942(3) 0.0702(9) Uani 1 1 d . .
H5 H 0.5416 0.7789 0.1101 0.084 Uiso 1 1 calc R U
C6 C 0.4161(3) 0.9288(3) 0.1416(2) 0.0483(7) Uani 1 1 d . .
C7 C 0.5067(3) 0.9750(2) 0.2215(2) 0.0500(8) Uani 1 1 d . .
H7A H 0.6047 0.9670 0.1915 0.060 Uiso 1 1 calc R U
H7B H 0.4836 1.0636 0.2267 0.060 Uiso 1 1 calc R U
C8 C 0.5724(3) 0.8026(2) 0.3688(2) 0.0403(7) Uani 1 1 d . .
C9 C 0.5185(2) 0.7595(2) 0.4880(2) 0.0358(6) Uani 1 1 d . .
C10 C 0.3986(2) 0.8449(2) 0.5163(2) 0.0339(6) Uani 1 1 d . .
C11 C 0.3052(3) 0.8560(2) 0.6111(2) 0.0410(7) Uani 1 1 d . .
H11 H 0.3134 0.7992 0.6756 0.049 Uiso 1 1 calc R U
C12 C 0.1989(3) 0.9507(2) 0.6119(2) 0.0432(7) Uani 1 1 d . .
C13 C 0.0993(3) 0.9658(3) 0.7155(3) 0.0626(9) Uani 1 1 d . .
H13A H 0.0059 0.9847 0.6944 0.094 Uiso 1 1 calc R U
H13B H 0.1280 1.0333 0.7521 0.094 Uiso 1 1 calc R U
H13C H 0.1005 0.8889 0.7661 0.094 Uiso 1 1 calc R U
C14 C 0.1897(3) 1.0326(2) 0.5145(3) 0.0500(8) Uani 1 1 d . .
H14 H 0.1190 1.0958 0.5140 0.060 Uiso 1 1 calc R U
C15 C 0.2806(3) 1.0253(2) 0.4175(3) 0.0458(7) Uani 1 1 d . .
H15 H 0.2718 1.0821 0.3532 0.055 Uiso 1 1 calc R U
C16 C 0.3840(3) 0.9314(2) 0.4195(2) 0.0373(7) Uani 1 1 d . .
C17 C 0.6900(2) 0.5808(2) 0.5094(2) 0.0394(6) Uani 1 1 d . .
H17 H 0.7269 0.6056 0.4355 0.047 Uiso 1 1 calc R U
C18 C 0.5772(2) 0.6589(2) 0.5524(2) 0.0355(6) Uani 1 1 d . .
C19 C 0.5206(2) 0.6353(2) 0.6741(2) 0.0392(7) Uani 1 1 d . .
C20 C 0.3687(3) 0.5124(3) 0.8081(3) 0.0678(9) Uani 1 1 d . .
H20A H 0.4445 0.4927 0.8542 0.102 Uiso 1 1 calc R U
H20B H 0.3123 0.4401 0.8128 0.102 Uiso 1 1 calc R U
H20C H 0.3115 0.5817 0.8341 0.102 Uiso 1 1 calc R U
C21 C 0.7514(2) 0.4752(2) 0.5610(2) 0.0365(6) Uani 1 1 d . .
C22 C 0.7230(3) 0.4093(2) 0.6787(2) 0.0478(7) Uani 1 1 d . .
H22A H 0.6356 0.3656 0.6872 0.057 Uiso 1 1 calc R U
H22B H 0.7167 0.4691 0.7335 0.057 Uiso 1 1 calc R U
C23 C 0.8470(3) 0.3161(3) 0.6945(3) 0.0578(8) Uani 1 1 d . .
H23A H 0.9153 0.3502 0.7352 0.069 Uiso 1 1 calc R U
H23B H 0.8159 0.2374 0.7364 0.069 Uiso 1 1 calc R U
C24 C 0.9102(3) 0.2958(2) 0.5772(2) 0.0492(8) Uani 1 1 d . .
H24A H 1.0122 0.2937 0.5719 0.059 Uiso 1 1 calc R U
H24B H 0.8806 0.2175 0.5564 0.059 Uiso 1 1 calc R U
C25 C 0.9010(3) 0.4226(2) 0.3929(3) 0.0446(7) Uani 1 1 d . .
H25 H 0.8603 0.4921 0.3518 0.054 Uiso 1 1 calc R U
C26 C 0.9963(3) 0.3531(2) 0.3346(3) 0.0489(7) Uani 1 1 d . .
H26 H 1.0404 0.2825 0.3715 0.059 Uiso 1 1 calc R U
C27 C 1.0311(3) 0.3861(3) 0.2161(3) 0.0592(8) Uani 1 1 d . U
C28 C 1.1710(4) 0.3387(4) 0.0522(3) 0.1157(13) Uani 1 1 d . U
H28A H 1.0952 0.3295 0.0082 0.174 Uiso 1 1 calc R U
H28B H 1.2490 0.2832 0.0309 0.174 Uiso 1 1 calc R U
H28C H 1.1997 0.4243 0.0389 0.174 Uiso 1 1 calc R U
N1 N 0.4879(2) 0.90540(18) 0.33355(19) 0.0408(6) Uani 1 1 d . .
N2 N 0.8563(2) 0.40407(18) 0.5051(2) 0.0405(6) Uani 1 1 d . .
O1 O 0.67184(19) 0.76152(16) 0.30802(17) 0.0537(5) Uani 1 1 d . .
O2 O 0.55647(19) 0.68866(17) 0.74764(16) 0.0574(6) Uani 1 1 d . .
O3 O 0.42543(17) 0.54655(16) 0.69198(15) 0.0498(5) Uani 1 1 d . .
O4 O 0.9849(3) 0.4778(3) 0.1606(2) 0.1039(8) Uani 1 1 d . U
O5 O 1.1246(2) 0.3076(2) 0.1701(2) 0.0891(7) Uani 1 1 d . U

loop_
_atom_site_aniso_label
_atom_site_aniso_U_11
_atom_site_aniso_U_22
_atom_site_aniso_U_33
_atom_site_aniso_U_23
_atom_site_aniso_U_13
_atom_site_aniso_U_12
C1 0.076(2) 0.083(2) 0.056(2) 0.0025(19) -0.0093(19) 0.0184(19)
C2 0.077(3) 0.151(4) 0.067(3) 0.017(3) -0.027(2) 0.004(3)
C3 0.134(4) 0.133(4) 0.059(3) 0.001(3) -0.033(3) -0.038(3)
C4 0.145(4) 0.100(3) 0.062(3) -0.023(2) -0.028(3) -0.006(3)
C5 0.089(2) 0.073(2) 0.049(2) -0.0095(18) -0.0106(19) 0.0104(19)
C6 0.0576(18) 0.0468(17) 0.0347(18) 0.0090(14) 0.0025(14) 0.0036(14)
C7 0.0559(17) 0.0393(15) 0.051(2) 0.0045(15) -0.0008(15) -0.0024(13)
C8 0.0409(16) 0.0334(15) 0.0466(19) -0.0083(14) -0.0024(15) 0.0006(13)
C9 0.0353(14) 0.0334(14) 0.0395(18) -0.0080(13) -0.0025(13) -0.0030(12)
C10 0.0337(14) 0.0305(13) 0.0388(18) -0.0076(13) -0.0054(13) -0.0014(11)
C11 0.0401(15) 0.0427(15) 0.0404(19) -0.0061(13) -0.0056(14) 0.0016(12)
C12 0.0387(15) 0.0438(16) 0.048(2) -0.0104(15) -0.0047(14) 0.0049(13)
C13 0.0572(18) 0.071(2) 0.059(2) -0.0161(18) -0.0012(17) 0.0100(16)
C14 0.0487(18) 0.0426(16) 0.060(2) -0.0135(16) -0.0121(17) 0.0148(13)
C15 0.0518(17) 0.0353(15) 0.049(2) -0.0014(14) -0.0093(16) 0.0067(13)
C16 0.0374(15) 0.0310(14) 0.0445(19) -0.0064(13) -0.0051(14) -0.0028(12)
C17 0.0402(15) 0.0371(15) 0.0399(18) -0.0066(13) -0.0004(13) 0.0037(12)
C18 0.0384(14) 0.0306(13) 0.0384(18) -0.0039(13) -0.0074(13) -0.0036(12)
C19 0.0428(15) 0.0323(14) 0.0441(19) -0.0089(13) -0.0124(14) 0.0083(12)
C20 0.073(2) 0.076(2) 0.050(2) -0.0046(18) 0.0130(17) -0.0102(17)
C21 0.0349(14) 0.0331(14) 0.0429(18) -0.0093(13) -0.0068(13) 0.0008(12)
C22 0.0500(16) 0.0446(16) 0.048(2) -0.0036(14) -0.0063(14) 0.0048(13)
C23 0.0670(19) 0.0481(17) 0.054(2) 0.0037(16) -0.0064(17) 0.0131(15)
C24 0.0474(16) 0.0395(16) 0.060(2) -0.0024(15) -0.0104(16) 0.0053(13)
C25 0.0427(16) 0.0406(15) 0.050(2) -0.0040(15) -0.0093(15) 0.0063(13)
C26 0.0460(17) 0.0445(16) 0.055(2) -0.0047(15) -0.0048(15) 0.0082(14)
C27 0.0581(18) 0.065(2) 0.052(2) -0.0081(17) -0.0017(16) 0.0151(16)
C28 0.129(3) 0.121(3) 0.075(3) 0.004(2) 0.047(2) 0.038(2)
N1 0.0443(13) 0.0351(12) 0.0402(15) 0.0019(11) -0.0015(12) 0.0015(10)
N2 0.0416(13) 0.0347(12) 0.0441(16) -0.0028(11) -0.0057(12) 0.0075(10)
O1 0.0565(12) 0.0472(11) 0.0519(14) -0.0012(10) 0.0075(11) 0.0089(9)
O2 0.0778(13) 0.0532(11) 0.0462(13) -0.0158(10) -0.0184(11) -0.0007(10)
O3 0.0540(11) 0.0549(12) 0.0411(13) -0.0104(10) 0.0020(9) -0.0114(9)
O4 0.1256(19) 0.1132(19) 0.0598(18) 0.0016(15) 0.0039(14) 0.0559(16)
O5 0.0945(16) 0.0872(16) 0.0692(17) 0.0024(14) 0.0303(14) 0.0350(13)

loop_
_atom_type_symbol
_atom_type_description
_atom_type_scat_dispersion_real
_atom_type_scat_dispersion_imag
_atom_type_scat_source
C C 0.0033 0.0016 'International Tables Vol C Tables 4.2.6.8 and 6.1.1.4'
H H 0.0000 0.0000 'International Tables Vol C Tables 4.2.6.8 and 6.1.1.4'
N N 0.0061 0.0033 'International Tables Vol C Tables 4.2.6.8 and 6.1.1.4'
O O 0.0106 0.0060 'International Tables Vol C Tables 4.2.6.8 and 6.1.1.4'

loop_
_geom_angle_atom_site_label_1
_geom_angle_atom_site_label_2
_geom_angle_atom_site_label_3
_geom_angle
C6 C1 C2 120.4(4)
C6 C1 H1 119.8
C2 C1 H1 119.8
C3 C2 C1 119.9(4)
C3 C2 H2 120.1
C1 C2 H2 120.1
C4 C3 C2 120.0(4)
C4 C3 H3 120.0
C2 C3 H3 120.0
C3 C4 C5 120.0(4)
C3 C4 H4 120.0
C5 C4 H4 120.0
C4 C5 C6 121.7(3)
C4 C5 H5 119.1
C6 C5 H5 119.1
C1 C6 C5 118.0(3)
C1 C6 C7 122.5(3)
C5 C6 C7 119.5(3)
N1 C7 C6 112.3(2)
N1 C7 H7A 109.1
C6 C7 H7A 109.1
N1 C7 H7B 109.1
C6 C7 H7B 109.1
H7A C7 H7B 107.9
O1 C8 N1 122.9(3)
O1 C8 C9 130.4(2)
N1 C8 C9 106.6(2)
C18 C9 C10 130.3(2)
C18 C9 C8 123.7(2)
C10 C9 C8 106.1(2)
C11 C10 C16 118.4(2)
C11 C10 C9 134.9(2)
C16 C10 C9 106.7(2)
C10 C11 C12 121.2(3)
C10 C11 H11 119.4
C12 C11 H11 119.4
C14 C12 C11 117.7(3)
C14 C12 C13 120.7(3)
C11 C12 C13 121.6(3)
C12 C13 H13A 109.5
C12 C13 H13B 109.5
H13A C13 H13B 109.5
C12 C13 H13C 109.5
H13A C13 H13C 109.5
H13B C13 H13C 109.5
C12 C14 C15 123.2(3)
C12 C14 H14 118.4
C15 C14 H14 118.4
C16 C15 C14 117.7(3)
C16 C15 H15 121.2
C14 C15 H15 121.2
C15 C16 N1 128.3(3)
C15 C16 C10 121.7(3)
N1 C16 C10 109.9(2)
C21 C17 C18 129.0(3)
C21 C17 H17 115.5
C18 C17 H17 115.5
C9 C18 C17 123.0(2)
C9 C18 C19 117.3(2)
C17 C18 C19 119.6(2)
O2 C19 O3 123.5(3)
O2 C19 C18 124.5(2)
O3 C19 C18 112.0(2)
O3 C20 H20A 109.5
O3 C20 H20B 109.5
H20A C20 H20B 109.5
O3 C20 H20C 109.5
H20A C20 H20C 109.5
H20B C20 H20C 109.5
C17 C21 N2 122.3(2)
C17 C21 C22 130.6(2)
N2 C21 C22 107.1(2)
C21 C22 C23 105.3(2)
C21 C22 H22A 110.7
C23 C22 H22A 110.7
C21 C22 H22B 110.7
C23 C22 H22B 110.7
H22A C22 H22B 108.8
C24 C23 C22 105.6(2)
C24 C23 H23A 110.6
C22 C23 H23A 110.6
C24 C23 H23B 110.6
C22 C23 H23B 110.6
H23A C23 H23B 108.7
N2 C24 C23 104.3(2)
N2 C24 H24A 110.9
C23 C24 H24A 110.9
N2 C24 H24B 110.9
C23 C24 H24B 110.9
H24A C24 H24B 108.9
C26 C25 N2 127.9(3)
C26 C25 H25 116.1
N2 C25 H25 116.1
C25 C26 C27 120.6(3)
C25 C26 H26 119.7
C27 C26 H26 119.7
O4 C27 O5 121.0(3)
O4 C27 C26 125.4(3)
O5 C27 C26 113.6(3)
O5 C28 H28A 109.5
O5 C28 H28B 109.5
H28A C28 H28B 109.5
O5 C28 H28C 109.5
H28A C28 H28C 109.5
H28B C28 H28C 109.5
C8 N1 C16 110.7(2)
C8 N1 C7 123.6(2)
C16 N1 C7 125.7(2)
C25 N2 C21 125.8(2)
C25 N2 C24 120.8(2)
C21 N2 C24 113.2(2)
C19 O3 C20 116.4(2)
C27 O5 C28 116.8(3)

loop_
_geom_bond_atom_site_label_1
_geom_bond_atom_site_label_2
_geom_bond_distance
C1 C6 1.367(4)
C1 C2 1.392(5)
C1 H1 0.9300
C2 C3 1.363(6)
C2 H2 0.9300
C3 C4 1.351(5)
C3 H3 0.9300
C4 C5 1.367(4)
C4 H4 0.9300
C5 C6 1.373(4)
C5 H5 0.9300
C6 C7 1.507(4)
C7 N1 1.452(3)
C7 H7A 0.9700
C7 H7B 0.9700
C8 O1 1.230(3)
C8 N1 1.378(3)
C8 C9 1.493(4)
C9 C18 1.375(3)
C9 C10 1.463(3)
C10 C11 1.380(3)
C10 C16 1.407(3)
C11 C12 1.395(3)
C11 H11 0.9300
C12 C14 1.379(4)
C12 C13 1.501(4)
C13 H13A 0.9600
C13 H13B 0.9600
C13 H13C 0.9600
C14 C15 1.382(4)
C14 H14 0.9300
C15 C16 1.370(3)
C15 H15 0.9300
C16 N1 1.396(3)
C17 C21 1.355(3)
C17 C18 1.419(3)
C17 H17 0.9300
C18 C19 1.498(4)
C19 O2 1.202(3)
C19 O3 1.334(3)
C20 O3 1.450(3)
C20 H20A 0.9600
C20 H20B 0.9600
C20 H20C 0.9600
C21 N2 1.390(3)
C21 C22 1.503(4)
C22 C23 1.519(3)
C22 H22A 0.9700
C22 H22B 0.9700
C23 C24 1.508(4)
C23 H23A 0.9700
C23 H23B 0.9700
C24 N2 1.462(3)
C24 H24A 0.9700
C24 H24B 0.9700
C25 C26 1.338(4)
C25 N2 1.361(3)
C25 H25 0.9300
C26 C27 1.431(4)
C26 H26 0.9300
C27 O4 1.205(3)
C27 O5 1.317(3)
C28 O5 1.440(4)
C28 H28A 0.9600
C28 H28B 0.9600
C28 H28C 0.9600
